data_7047215
loop_
_publ_author_name
'Ionescu, Andreea'
'Godbert, Nicolas'
'Aiello, Iolinda'
'Ricciardi, Loredana'
'La Deda, Massimo'
'Crispini, Alessandra'
'Sicilia, Emilia'
'Ghedini, Mauro'

_publ_section_title
;
 Anionic cyclometalated Pt(ii) and Pt(iv) complexes respectively bearing
 one or two 1,2-benzenedithiolate ligands.
;
_journal_issue 33
_journal_name_full 'Dalton transactions (Cambridge, England : 2003)'
_journal_page_first 11645
_journal_page_last 11657
_journal_paper_doi 10.1039/c8dt02444h
_journal_volume 47
_journal_year 2018
_chemical_formula_moiety 'C25 H16 N Pt S4, C16 H36 N'
_chemical_formula_sum 'C41 H52 N2 Pt S4'
_chemical_formula_weight 896.17
_space_group_crystal_system monoclinic
_space_group_IT_number 14
_space_group_name_Hall '-P 2yn'
_space_group_name_H-M_alt 'P 1 21/n 1'
_symmetry_space_group_name_Hall '-P 2yn'
_symmetry_space_group_name_H-M 'P 1 21/n 1'
_atom_sites_solution_hydrogens geom
_audit_creation_method SHELXL-2014/7
_audit_update_record
;
2018-06-11 deposited with the CCDC.
2018-08-03 downloaded from the CCDC.
;
_cell_angle_alpha 90
_cell_angle_beta 102.58(3)
_cell_angle_gamma 90
_cell_formula_units_Z 4
_cell_length_a 10.456(6)
_cell_length_b 22.287(13)
_cell_length_c 18.723(11)
_cell_measurement_reflns_used 4601
_cell_measurement_temperature 298(2)
_cell_measurement_theta_max 25.88
_cell_measurement_theta_min 2.20
_cell_volume 4258(4)
_computing_cell_refinement 'Bruker SAINT'
_computing_data_collection 'Bruker APEX2'
_computing_data_reduction 'Bruker SAINT'
_computing_structure_refinement 'SHELXL-2014/7 (Sheldrick, 2014)'
_computing_structure_solution 'SHELXL-2014/7 (Sheldrick, 2014)'
_diffrn_ambient_temperature 298(2)
_diffrn_measured_fraction_theta_full 0.997
_diffrn_measured_fraction_theta_max 0.991
_diffrn_measurement_device_type 'Bruker APEX-II CCD'
_diffrn_measurement_method 'omega scan'
_diffrn_radiation_monochromator graphite
_diffrn_radiation_type MoK\a
_diffrn_radiation_wavelength 0.71073
_diffrn_reflns_av_R_equivalents 0.0824
_diffrn_reflns_av_unetI/netI 0.0660
_diffrn_reflns_Laue_measured_fraction_full 0.997
_diffrn_reflns_Laue_measured_fraction_max 0.991
_diffrn_reflns_limit_h_max 12
_diffrn_reflns_limit_h_min -12
_diffrn_reflns_limit_k_max 26
_diffrn_reflns_limit_k_min -26
_diffrn_reflns_limit_l_max 22
_diffrn_reflns_limit_l_min -22
_diffrn_reflns_number 37484
_diffrn_reflns_point_group_measured_fraction_full 0.997
_diffrn_reflns_point_group_measured_fraction_max 0.991
_diffrn_reflns_theta_full 25.242
_diffrn_reflns_theta_max 25.399
_diffrn_reflns_theta_min 2.141
_diffrn_source 'fine-focus sealed tube'
_exptl_absorpt_coefficient_mu 3.520
_exptl_absorpt_correction_T_max 0.7689
_exptl_absorpt_correction_T_min 0.4567
_exptl_absorpt_correction_type multi-scan
_exptl_absorpt_process_details 'Bruker SADABS'
_exptl_crystal_colour 'dark orange'
_exptl_crystal_density_diffrn 1.398
_exptl_crystal_description parallelepid
_exptl_crystal_F_000 1816
_exptl_crystal_size_max 0.38
_exptl_crystal_size_mid 0.27
_exptl_crystal_size_min 0.12
_refine_diff_density_max 1.760
_refine_diff_density_min -2.379
_refine_diff_density_rms 0.102
_refine_ls_extinction_method none
_refine_ls_goodness_of_fit_ref 1.117
_refine_ls_hydrogen_treatment constr
_refine_ls_matrix_type full
_refine_ls_number_parameters 431
_refine_ls_number_reflns 7777
_refine_ls_number_restraints 0
_refine_ls_restrained_S_all 1.117
_refine_ls_R_factor_all 0.0853
_refine_ls_R_factor_gt 0.0517
_refine_ls_shift/su_max 0.001
_refine_ls_shift/su_mean 0.000
_refine_ls_structure_factor_coef Fsqd
_refine_ls_weighting_details 'w=1/[\s^2^(Fo^2^)+(0.0194P)^2^+14.2259P] where P=(Fo^2^+2Fc^2^)/3'
_refine_ls_weighting_scheme calc
_refine_ls_wR_factor_gt 0.0916
_refine_ls_wR_factor_ref 0.0982
_reflns_Friedel_coverage 0.000
_reflns_number_gt 5822
_reflns_number_total 7777
_reflns_threshold_expression 'I > 2\s(I)'
_cod_data_source_file c8dt02444h2.cif
_cod_data_source_block 2c
_cod_depositor_comments 'Adding full bibliography for 7047214--7047215.cif.'
_cod_database_code 7047215
_shelx_shelxl_version_number 2014/7
_shelx_space_group_comment
;
The symmetry employed for this shelxl refinement is uniquely defined
by the following loop, which should always be used as a source of
symmetry information in preference to the above space-group names.
They are only intended as comments.
;

loop_
_space_group_symop_operation_xyz
'x, y, z'
'-x+1/2, y+1/2, -z+1/2'
'-x, -y, -z'
'x-1/2, -y-1/2, z-1/2'

loop_
_atom_site_label
_atom_site_type_symbol
_atom_site_fract_x
_atom_site_fract_y
_atom_site_fract_z
_atom_site_U_iso_or_equiv
_atom_site_adp_type
_atom_site_occupancy
_atom_site_site_symmetry_order
_atom_site_calc_flag
_atom_site_refinement_flags_posn
_atom_site_refinement_flags_adp
_atom_site_refinement_flags_occupancy
_atom_site_disorder_assembly
_atom_site_disorder_group
Pt Pt 0.49245(2) 0.18223(2) 0.11946(2) 0.04636(9) Uani 1 1 d . . . . .
S1 S 0.39178(18) 0.26347(9) 0.16467(12) 0.0645(5) Uani 1 1 d . . . . .
S2 S 0.5985(2) 0.15176(10) 0.24212(12) 0.0690(5) Uani 1 1 d . . . . .
S3 S 0.67187(16) 0.24556(8) 0.11183(11) 0.0572(5) Uani 1 1 d . . . . .
S4 S 0.31170(17) 0.12067(8) 0.12794(11) 0.0588(5) Uani 1 1 d . . . . .
N1 N 0.5768(5) 0.1105(2) 0.0692(4) 0.0546(15) Uani 1 1 d . . . . .
N2 N 0.2306(6) 0.2089(3) 0.3770(4) 0.0698(18) Uani 1 1 d . . . . .
C1 C 0.6605(7) 0.0676(3) 0.1032(5) 0.071(2) Uani 1 1 d . . . . .
H1 H 0.6879 0.0678 0.1539 0.085 Uiso 1 1 calc R U . . .
C2 C 0.7063(8) 0.0223(4) 0.0614(7) 0.089(3) Uani 1 1 d . . . . .
H2 H 0.7641 -0.0070 0.0847 0.107 Uiso 1 1 calc R U . . .
C3 C 0.6644(10) 0.0220(4) -0.0140(7) 0.095(4) Uani 1 1 d . . . . .
H3 H 0.6942 -0.0078 -0.0411 0.114 Uiso 1 1 calc R U . . .
C4 C 0.5775(9) 0.0661(4) -0.0506(6) 0.080(3) Uani 1 1 d . . . . .
C5 C 0.5330(7) 0.1102(3) -0.0071(4) 0.058(2) Uani 1 1 d . . . . .
C6 C 0.4429(7) 0.1557(3) -0.0383(4) 0.0584(19) Uani 1 1 d . . . . .
C7 C 0.4023(6) 0.1993(3) 0.0087(4) 0.0495(17) Uani 1 1 d . . . . .
C8 C 0.3124(7) 0.2411(4) -0.0211(5) 0.070(2) Uani 1 1 d . . . . .
H8 H 0.2833 0.2688 0.0089 0.084 Uiso 1 1 calc R U . . .
C9 C 0.2621(8) 0.2429(5) -0.0982(5) 0.085(3) Uani 1 1 d . . . . .
H9 H 0.2012 0.2722 -0.1179 0.102 Uiso 1 1 calc R U . . .
C10 C 0.3022(9) 0.2017(5) -0.1443(5) 0.091(3) Uani 1 1 d . . . . .
H10 H 0.2681 0.2039 -0.1944 0.109 Uiso 1 1 calc R U . . .
C11 C 0.3932(9) 0.1570(5) -0.1164(5) 0.075(2) Uani 1 1 d . . . . .
C12 C 0.4403(11) 0.1114(6) -0.1592(6) 0.105(4) Uani 1 1 d . . . . .
H12 H 0.4101 0.1120 -0.2097 0.125 Uiso 1 1 calc R U . . .
C13 C 0.5263(12) 0.0678(5) -0.1297(7) 0.110(4) Uani 1 1 d . . . . .
H13C H 0.5525 0.0391 -0.1596 0.132 Uiso 1 1 calc R U . . .
C14 C 0.5053(7) 0.3225(3) 0.1668(4) 0.0573(18) Uani 1 1 d . . . . .
C15 C 0.6239(6) 0.3156(3) 0.1435(4) 0.0548(17) Uani 1 1 d . . . . .
C16 C 0.7093(8) 0.3655(4) 0.1475(5) 0.072(2) Uani 1 1 d . . . . .
H16 H 0.7881 0.3610 0.1327 0.087 Uiso 1 1 calc R U . . .
C17 C 0.6783(9) 0.4209(4) 0.1728(6) 0.090(3) Uani 1 1 d . . . . .
H17 H 0.7353 0.4532 0.1747 0.108 Uiso 1 1 calc R U . . .
C18 C 0.5605(11) 0.4276(4) 0.1954(5) 0.096(3) Uani 1 1 d . . . . .
H18 H 0.5388 0.4648 0.2120 0.116 Uiso 1 1 calc R U . . .
C19 C 0.4750(9) 0.3795(4) 0.1934(5) 0.081(3) Uani 1 1 d . . . . .
H19 H 0.3976 0.3846 0.2095 0.097 Uiso 1 1 calc R U . . .
C20 C 0.4912(8) 0.0937(3) 0.2586(5) 0.064(2) Uani 1 1 d . . . . .
C21 C 0.3683(8) 0.0823(3) 0.2123(5) 0.063(2) Uani 1 1 d . . . . .
C22 C 0.2856(9) 0.0376(4) 0.2324(6) 0.085(3) Uani 1 1 d . . . . .
H22 H 0.2037 0.0304 0.2025 0.102 Uiso 1 1 calc R U . . .
C23 C 0.3262(13) 0.0045(5) 0.2967(8) 0.114(4) Uani 1 1 d . . . . .
H23 H 0.2708 -0.0243 0.3094 0.137 Uiso 1 1 calc R U . . .
C24 C 0.4507(14) 0.0144(5) 0.3425(7) 0.121(4) Uani 1 1 d . . . . .
H24 H 0.4783 -0.0079 0.3850 0.145 Uiso 1 1 calc R U . . .
C25 C 0.5318(10) 0.0586(4) 0.3225(5) 0.087(3) Uani 1 1 d . . . . .
H25 H 0.6145 0.0650 0.3521 0.104 Uiso 1 1 calc R U . . .
C26 C 0.1949(7) 0.2026(4) 0.2932(4) 0.067(2) Uani 1 1 d . . . . .
H26A H 0.2694 0.2159 0.2741 0.080 Uiso 1 1 calc R U . . .
H26B H 0.1818 0.1604 0.2814 0.080 Uiso 1 1 calc R U . . .
C27 C 0.0732(8) 0.2371(4) 0.2527(5) 0.086(3) Uani 1 1 d . . . . .
H27B H 0.0933 0.2795 0.2527 0.103 Uiso 1 1 calc R U . . .
H27A H 0.0027 0.2317 0.2783 0.103 Uiso 1 1 calc R U . . .
C28 C 0.0278(8) 0.2149(5) 0.1731(5) 0.087(3) Uani 1 1 d . . . . .
H28B H -0.0371 0.2426 0.1466 0.104 Uiso 1 1 calc R U . . .
H28A H 0.1021 0.2153 0.1498 0.104 Uiso 1 1 calc R U . . .
C29 C -0.0310(9) 0.1518(5) 0.1673(7) 0.120(4) Uani 1 1 d . . . . .
H29A H -0.0572 0.1406 0.1167 0.181 Uiso 1 1 calc R U . . .
H29B H 0.0334 0.1239 0.1923 0.181 Uiso 1 1 calc R U . . .
H29C H -0.1059 0.1513 0.1892 0.181 Uiso 1 1 calc R U . . .
C30 C 0.2533(8) 0.2742(4) 0.4008(5) 0.082(3) Uani 1 1 d . . . . .
H30B H 0.2653 0.2758 0.4536 0.098 Uiso 1 1 calc R U . . .
H30A H 0.1745 0.2966 0.3801 0.098 Uiso 1 1 calc R U . . .
C31 C 0.3701(10) 0.3062(4) 0.3797(6) 0.103(3) Uani 1 1 d . . . . .
H31A H 0.4489 0.2829 0.3973 0.124 Uiso 1 1 calc R U . . .
H31B H 0.3554 0.3084 0.3268 0.124 Uiso 1 1 calc R U . . .
C32 C 0.3906(12) 0.3687(5) 0.4109(9) 0.163(6) Uani 1 1 d . . . . .
H32B H 0.3215 0.3936 0.3828 0.195 Uiso 1 1 calc R U . . .
H32A H 0.3759 0.3669 0.4603 0.195 Uiso 1 1 calc R U . . .
C33 C 0.5056(14) 0.3987(7) 0.4146(10) 0.212(8) Uani 1 1 d . . . . .
H33A H 0.5003 0.4376 0.4359 0.318 Uiso 1 1 calc R U . . .
H33B H 0.5762 0.3764 0.4443 0.318 Uiso 1 1 calc R U . . .
H33C H 0.5213 0.4033 0.3663 0.318 Uiso 1 1 calc R U . . .
C34 C 0.3561(8) 0.1722(4) 0.4034(5) 0.078(2) Uani 1 1 d . . . . .
H34B H 0.3376 0.1308 0.3886 0.093 Uiso 1 1 calc R U . . .
H34A H 0.4218 0.1868 0.3782 0.093 Uiso 1 1 calc R U . . .
C35 C 0.4149(11) 0.1732(5) 0.4853(5) 0.117(4) Uani 1 1 d . . . . .
H35B H 0.4411 0.2138 0.5002 0.141 Uiso 1 1 calc R U . . .
H35A H 0.3488 0.1608 0.5115 0.141 Uiso 1 1 calc R U . . .
C36 C 0.5328(12) 0.1319(5) 0.5057(6) 0.127(4) Uani 1 1 d . . . . .
H36A H 0.5038 0.0910 0.4941 0.153 Uiso 1 1 calc R U . . .
H36B H 0.5939 0.1420 0.4753 0.153 Uiso 1 1 calc R U . . .
C37 C 0.6027(13) 0.1340(6) 0.5822(8) 0.162(6) Uani 1 1 d . . . . .
H37A H 0.6752 0.1066 0.5896 0.244 Uiso 1 1 calc R U . . .
H37B H 0.6346 0.1739 0.5942 0.244 Uiso 1 1 calc R U . . .
H37C H 0.5442 0.1229 0.6130 0.244 Uiso 1 1 calc R U . . .
C38 C 0.1189(9) 0.1853(5) 0.4119(5) 0.097(3) Uani 1 1 d . . . . .
H38B H 0.1441 0.1913 0.4644 0.116 Uiso 1 1 calc R U . . .
H38A H 0.0411 0.2093 0.3938 0.116 Uiso 1 1 calc R U . . .
C39 C 0.0839(12) 0.1189(6) 0.3970(7) 0.139(5) Uani 1 1 d . . . . .
H39B H 0.1587 0.0927 0.4133 0.167 Uiso 1 1 calc R U . A 1
H39A H 0.0452 0.1113 0.3459 0.167 Uiso 1 1 calc R U . A 1
C40A C -0.020(3) 0.1139(15) 0.447(2) 0.163(13) Uiso 0.5 1 d . . P B 1
H40A H 0.0198 0.1239 0.4976 0.196 Uiso 0.5 1 calc R U P B 1
H40B H -0.0938 0.1402 0.4299 0.196 Uiso 0.5 1 calc R U P B 1
C41A C -0.056(4) 0.0582(17) 0.441(3) 0.223(18) Uiso 0.5 1 d . . P B 1
H41A H -0.1192 0.0511 0.4705 0.335 Uiso 0.5 1 calc R U P B 1
H41B H -0.0934 0.0491 0.3911 0.335 Uiso 0.5 1 calc R U P B 1
H41C H 0.0194 0.0329 0.4583 0.335 Uiso 0.5 1 calc R U P B 1
C40B C -0.072(3) 0.0982(15) 0.4028(16) 0.132(10) Uiso 0.5 1 d . . P B 2
H40C H -0.1364 0.1266 0.3772 0.159 Uiso 0.5 1 calc R U P B 2
H40D H -0.0934 0.0585 0.3821 0.159 Uiso 0.5 1 calc R U P B 2
C41B C -0.069(3) 0.0983(14) 0.4812(14) 0.130(9) Uiso 0.5 1 d . . P B 2
H41D H -0.1532 0.0871 0.4892 0.195 Uiso 0.5 1 calc R U P B 2
H41E H -0.0041 0.0702 0.5054 0.195 Uiso 0.5 1 calc R U P B 2
H41F H -0.0468 0.1378 0.5005 0.195 Uiso 0.5 1 calc R U P B 2

loop_
_atom_site_aniso_label
_atom_site_aniso_U_11
_atom_site_aniso_U_22
_atom_site_aniso_U_33
_atom_site_aniso_U_23
_atom_site_aniso_U_13
_atom_site_aniso_U_12
Pt 0.04167(14) 0.05131(15) 0.04876(16) -0.00666(14) 0.01564(11) -0.00137(13)
S1 0.0620(11) 0.0625(11) 0.0790(15) -0.0144(11) 0.0372(11) -0.0057(9)
S2 0.0745(13) 0.0732(13) 0.0577(13) -0.0030(11) 0.0111(11) -0.0146(11)
S3 0.0432(9) 0.0666(11) 0.0650(13) -0.0048(10) 0.0189(9) -0.0039(9)
S4 0.0498(10) 0.0611(11) 0.0697(13) -0.0138(10) 0.0226(9) -0.0083(9)
N1 0.045(3) 0.049(3) 0.075(5) -0.003(3) 0.023(3) -0.001(3)
N2 0.067(4) 0.086(5) 0.062(4) -0.002(4) 0.026(4) 0.013(4)
C1 0.057(4) 0.055(4) 0.104(7) -0.005(5) 0.026(5) -0.003(4)
C2 0.066(5) 0.063(5) 0.150(10) -0.015(6) 0.046(6) 0.002(4)
C3 0.093(7) 0.065(6) 0.149(11) -0.039(7) 0.075(8) -0.017(5)
C4 0.075(5) 0.074(6) 0.108(8) -0.044(6) 0.054(6) -0.029(5)
C5 0.056(4) 0.064(5) 0.063(5) -0.022(4) 0.030(4) -0.023(4)
C6 0.056(4) 0.061(4) 0.064(5) -0.012(4) 0.025(4) -0.021(4)
C7 0.041(3) 0.064(4) 0.048(4) -0.007(3) 0.020(3) -0.014(3)
C8 0.055(4) 0.083(6) 0.072(6) 0.010(5) 0.013(4) 0.007(4)
C9 0.065(5) 0.115(8) 0.070(6) 0.027(6) 0.002(5) -0.003(5)
C10 0.077(6) 0.136(9) 0.055(6) 0.005(6) 0.003(5) -0.039(6)
C11 0.072(5) 0.106(7) 0.046(5) -0.014(5) 0.013(4) -0.040(5)
C12 0.129(9) 0.133(10) 0.064(7) -0.043(7) 0.047(7) -0.061(8)
C13 0.133(10) 0.110(8) 0.114(10) -0.074(8) 0.084(8) -0.053(7)
C14 0.060(4) 0.058(4) 0.054(5) 0.005(4) 0.013(4) -0.003(4)
C15 0.053(4) 0.062(4) 0.047(4) 0.014(4) 0.007(3) 0.000(4)
C16 0.071(5) 0.071(5) 0.073(6) 0.004(5) 0.012(4) -0.017(4)
C17 0.090(7) 0.067(6) 0.105(8) 0.014(6) 0.004(6) -0.023(5)
C18 0.137(9) 0.053(5) 0.103(8) 0.000(5) 0.036(7) 0.008(6)
C19 0.087(6) 0.060(5) 0.100(7) -0.006(5) 0.032(6) 0.002(5)
C20 0.084(5) 0.046(4) 0.072(6) -0.002(4) 0.037(5) 0.005(4)
C21 0.068(5) 0.044(4) 0.088(6) -0.014(4) 0.040(5) -0.001(4)
C22 0.084(6) 0.063(5) 0.116(8) 0.001(6) 0.039(6) -0.010(5)
C23 0.129(10) 0.074(7) 0.150(12) 0.025(7) 0.054(9) -0.012(7)
C24 0.157(11) 0.078(7) 0.133(11) 0.049(7) 0.043(9) 0.014(8)
C25 0.105(7) 0.064(5) 0.093(7) 0.013(5) 0.024(6) 0.007(5)
C26 0.059(4) 0.089(6) 0.056(5) -0.009(4) 0.021(4) 0.006(4)
C27 0.078(6) 0.102(7) 0.082(7) 0.003(6) 0.026(5) 0.025(5)
C28 0.053(5) 0.125(8) 0.079(7) 0.002(6) 0.010(5) 0.014(5)
C29 0.063(6) 0.133(9) 0.157(11) -0.022(9) 0.005(6) -0.001(6)
C30 0.077(6) 0.100(7) 0.069(6) -0.017(5) 0.019(5) 0.024(5)
C31 0.087(7) 0.108(8) 0.115(9) -0.029(7) 0.022(6) -0.006(6)
C32 0.110(9) 0.118(10) 0.272(19) -0.072(12) 0.067(11) -0.025(8)
C33 0.136(12) 0.174(15) 0.32(2) -0.073(16) 0.042(14) -0.035(12)
C34 0.071(5) 0.092(6) 0.069(6) 0.006(5) 0.015(5) 0.023(5)
C35 0.127(9) 0.160(11) 0.058(6) 0.022(7) 0.004(6) 0.046(8)
C36 0.136(10) 0.119(9) 0.098(9) 0.013(8) -0.039(8) 0.020(8)
C37 0.148(12) 0.127(10) 0.189(15) 0.059(11) -0.015(11) -0.022(9)
C38 0.089(6) 0.138(9) 0.077(7) 0.015(7) 0.048(6) 0.014(6)
C39 0.136(10) 0.144(11) 0.159(13) 0.029(10) 0.079(9) -0.015(9)

loop_
_atom_type_symbol
_atom_type_description
_atom_type_scat_dispersion_real
_atom_type_scat_dispersion_imag
_atom_type_scat_source
C C 0.0033 0.0016 'International Tables Vol C Tables 4.2.6.8 and 6.1.1.4'
H H 0.0000 0.0000 'International Tables Vol C Tables 4.2.6.8 and 6.1.1.4'
N N 0.0061 0.0033 'International Tables Vol C Tables 4.2.6.8 and 6.1.1.4'
S S 0.1246 0.1234 'International Tables Vol C Tables 4.2.6.8 and 6.1.1.4'
Pt Pt -1.7033 8.3905 'International Tables Vol C Tables 4.2.6.8 and 6.1.1.4'

loop_
_geom_angle_atom_site_label_1
_geom_angle_atom_site_label_2
_geom_angle_atom_site_label_3
_geom_angle
C7 Pt N1 80.9(3)
C7 Pt S1 94.32(19)
N1 Pt S1 175.25(18)
C7 Pt S4 88.75(17)
N1 Pt S4 90.44(15)
S1 Pt S4 89.75(7)
C7 Pt S3 91.34(17)
N1 Pt S3 90.64(15)
S1 Pt S3 89.17(7)
S4 Pt S3 178.91(6)
C7 Pt S2 173.88(19)
N1 Pt S2 93.43(19)
S1 Pt S2 91.32(8)
S4 Pt S2 88.92(8)
S3 Pt S2 91.10(7)
C14 S1 Pt 103.4(2)
C20 S2 Pt 101.1(3)
C15 S3 Pt 102.6(2)
C21 S4 Pt 102.8(3)
C1 N1 C5 120.6(7)
C1 N1 Pt 127.3(5)
C5 N1 Pt 112.1(5)
C30 N2 C34 110.3(6)
C30 N2 C26 111.9(7)
C34 N2 C26 106.3(6)
C30 N2 C38 106.5(6)
C34 N2 C38 110.7(7)
C26 N2 C38 111.2(6)
N1 C1 C2 120.2(9)
C3 C2 C1 119.6(9)
C2 C3 C4 121.3(9)
C3 C4 C5 117.5(9)
C3 C4 C13 124.4(9)
C5 C4 C13 118.1(9)
N1 C5 C4 120.8(8)
N1 C5 C6 117.2(6)
C4 C5 C6 122.0(8)
C5 C6 C7 119.3(7)
C5 C6 C11 119.5(7)
C7 C6 C11 121.3(8)
C8 C7 C6 118.9(7)
C8 C7 Pt 130.5(6)
C6 C7 Pt 110.5(5)
C7 C8 C9 120.5(8)
C10 C9 C8 121.1(9)
C9 C10 C11 120.9(9)
C10 C11 C6 117.3(8)
C10 C11 C12 125.5(9)
C6 C11 C12 117.2(10)
C13 C12 C11 123.6(10)
C12 C13 C4 119.6(9)
C15 C14 C19 118.9(7)
C15 C14 S1 122.9(6)
C19 C14 S1 118.2(6)
C14 C15 C16 119.0(7)
C14 C15 S3 121.9(5)
C16 C15 S3 119.1(6)
C17 C16 C15 121.7(8)
C16 C17 C18 119.1(8)
C19 C18 C17 120.9(8)
C18 C19 C14 120.4(8)
C21 C20 C25 119.1(7)
C21 C20 S2 123.3(6)
C25 C20 S2 117.6(7)
C20 C21 C22 119.3(8)
C20 C21 S4 122.8(6)
C22 C21 S4 117.9(7)
C23 C22 C21 120.7(9)
C22 C23 C24 120.6(10)
C25 C24 C23 118.6(11)
C24 C25 C20 121.7(10)
C27 C26 N2 116.6(6)
C26 C27 C28 111.3(7)
C29 C28 C27 113.4(8)
N2 C30 C31 116.8(7)
C32 C31 C30 112.6(9)
C33 C32 C31 121.5(12)
C35 C34 N2 116.5(7)
C36 C35 C34 111.9(9)
C37 C36 C35 115.7(11)
C39 C38 N2 115.0(8)
C38 C39 C40A 97.4(15)
C38 C39 C40B 116.1(14)
C41A C40A C39 104(4)
C41B C40B C39 104(2)

loop_
_geom_bond_atom_site_label_1
_geom_bond_atom_site_label_2
_geom_bond_distance
Pt C7 2.117(7)
Pt N1 2.140(5)
Pt S1 2.343(2)
Pt S4 2.3685(19)
Pt S3 2.3766(19)
Pt S2 2.420(3)
S1 C14 1.767(7)
S2 C20 1.783(8)
S3 C15 1.780(7)
S4 C21 1.780(9)
N1 C1 1.357(9)
N1 C5 1.402(9)
N2 C30 1.524(10)
N2 C34 1.533(9)
N2 C26 1.539(9)
N2 C38 1.549(10)
C1 C2 1.422(11)
C2 C3 1.385(13)
C3 C4 1.410(13)
C4 C5 1.418(10)
C4 C13 1.462(14)
C5 C6 1.420(10)
C6 C7 1.437(9)
C6 C11 1.442(11)
C7 C8 1.354(9)
C8 C9 1.426(11)
C9 C10 1.385(13)
C10 C11 1.398(13)
C11 C12 1.444(13)
C12 C13 1.358(14)
C14 C15 1.410(9)
C14 C19 1.426(10)
C15 C16 1.418(10)
C16 C17 1.386(12)
C17 C18 1.394(12)
C18 C19 1.392(12)
C20 C21 1.408(11)
C20 C25 1.417(11)
C21 C22 1.422(10)
C22 C23 1.396(13)
C23 C24 1.411(14)
C24 C25 1.401(13)
C26 C27 1.538(10)
C27 C28 1.544(11)
C28 C29 1.530(13)
C30 C31 1.538(12)
C31 C32 1.507(13)
C32 C33 1.365(15)
C34 C35 1.524(12)
C35 C36 1.518(13)
C36 C37 1.459(15)
C38 C39 1.536(14)
C39 C40A 1.59(4)
C39 C40B 1.72(3)
C40A C41A 1.29(4)
C40B C41B 1.46(4)
